data_7714321
loop_
_publ_author_name
'Feng, Qiuyuan'
'Gao, Zhixia'
'Hou, Ketian'
'Wang, Jialong'
'Du, Hong'
'Jing, Qun'

_publ_section_title
;
 Synthesis, Structure and Properties of Two New Selenite Optical
 Materials: K2Zn3Se4O12 and K4Zn3V4Se2O19
;
_journal_name_full 'Dalton Transactions'
_journal_paper_doi 10.1039/D3DT03130F
_journal_year 2023
_chemical_formula_sum 'K4 O19 Se2 V4 Zn3'
_chemical_formula_weight 1018.19
_space_group_IT_number 15
_space_group_name_Hall '-C 2yc'
_space_group_name_H-M_alt 'C 1 2/c 1'
_symmetry_cell_setting monoclinic
_symmetry_space_group_name_H-M 'C 1 2/c 1'
_atom_sites_solution_primary direct
_atom_sites_solution_secondary difmap
_audit_block_doi 10.25505/fiz.icsd.cc2h1vcs
_audit_creation_method SHELXL-97
_audit_update_record
;
2023-09-18 deposited with the CCDC.	2023-10-25 downloaded from the CCDC.
;
_cell_angle_alpha 90.00
_cell_angle_beta 98.443(2)
_cell_angle_gamma 90.00
_cell_formula_units_Z 4
_cell_length_a 18.5182(8)
_cell_length_b 8.8243(3)
_cell_length_c 12.7708(6)
_cell_measurement_reflns_used 5176
_cell_measurement_temperature 273(2)
_cell_measurement_theta_max 27.39
_cell_measurement_theta_min 2.56
_cell_volume 2064.26(15)
_computing_cell_refinement 'Bruker SMART'
_computing_data_collection 'Bruker SMART'
_computing_data_reduction 'Bruker SAINT'
_computing_molecular_graphics 'Bruker SHELXTL'
_computing_publication_material 'Bruker SHELXTL'
_computing_structure_refinement 'SHELXL-97 (Sheldrick, 1997)'
_computing_structure_solution 'SHELXS-97 (Sheldrick, 1990)'
_diffrn_ambient_temperature 273(2)
_diffrn_measured_fraction_theta_full 0.998
_diffrn_measured_fraction_theta_max 0.998
_diffrn_measurement_device_type 'CCD area detector'
_diffrn_measurement_method 'phi and omega scans'
_diffrn_radiation_monochromator graphite
_diffrn_radiation_source 'fine-focus sealed tube'
_diffrn_radiation_type MoK\a
_diffrn_radiation_wavelength 0.71073
_diffrn_reflns_av_R_equivalents 0.0662
_diffrn_reflns_av_sigmaI/netI 0.0346
_diffrn_reflns_limit_h_max 24
_diffrn_reflns_limit_h_min -24
_diffrn_reflns_limit_k_max 11
_diffrn_reflns_limit_k_min -11
_diffrn_reflns_limit_l_max 16
_diffrn_reflns_limit_l_min -16
_diffrn_reflns_number 17803
_diffrn_reflns_theta_full 27.50
_diffrn_reflns_theta_max 27.50
_diffrn_reflns_theta_min 2.22
_exptl_absorpt_coefficient_mu 9.576
_exptl_absorpt_correction_T_max 0.3276
_exptl_absorpt_correction_T_min 0.2271
_exptl_absorpt_correction_type multi-scan
_exptl_absorpt_process_details sadabs
_exptl_crystal_colour colorless
_exptl_crystal_density_diffrn 3.276
_exptl_crystal_density_method 'not measured'
_exptl_crystal_description block
_exptl_crystal_F_000 1912
_exptl_crystal_size_max 0.22
_exptl_crystal_size_mid 0.20
_exptl_crystal_size_min 0.15
_refine_diff_density_max 1.729
_refine_diff_density_min -0.791
_refine_diff_density_rms 0.150
_refine_ls_extinction_coef 0.00052(9)
_refine_ls_extinction_expression Fc^*^=kFc[1+0.001xFc^2^\l^3^/sin(2\q)]^-1/4^
_refine_ls_extinction_method SHELXL
_refine_ls_goodness_of_fit_ref 1.070
_refine_ls_matrix_type full
_refine_ls_number_parameters 157
_refine_ls_number_reflns 2377
_refine_ls_number_restraints 0
_refine_ls_restrained_S_all 1.070
_refine_ls_R_factor_all 0.0365
_refine_ls_R_factor_gt 0.0299
_refine_ls_shift/su_max 0.001
_refine_ls_shift/su_mean 0.000
_refine_ls_structure_factor_coef Fsqd
_refine_ls_weighting_details 'calc w=1/[\s^2^(Fo^2^)+(0.0178P)^2^+20.1608P] where P=(Fo^2^+2Fc^2^)/3'
_refine_ls_weighting_scheme calc
_refine_ls_wR_factor_gt 0.0662
_refine_ls_wR_factor_ref 0.0716
_reflns_number_gt 2061
_reflns_number_total 2377
_reflns_threshold_expression >2sigma(I)
_cod_data_source_file d3dt03130f2.cif
_cod_data_source_block 1
_cod_depositor_comments
;
The following automatic conversions were performed:

data item '_symmetry_cell_setting' value 'Monoclinic' was changed to
'monoclinic' in accordance with the
/home/data/users/saulius/crontab/automatic-downloads/rss-feeds/RSC/lib/dictionaries/cif_core.dic
dictionary named 'cif_core.dic' version 2.4.2 last updated on
2011-04-26.

Automatic conversion script
Id: cif_fix_values 8170 2020-07-09 18:12:32Z antanas 
;
_cod_original_sg_symbol_H-M 'C2/c  '
_cod_database_code 7714321

loop_
_symmetry_equiv_pos_as_xyz
'x, y, z'
'-x, y, -z+1/2'
'x+1/2, y+1/2, z'
'-x+1/2, y+1/2, -z+1/2'
'-x, -y, -z'
'x, -y, z-1/2'
'-x+1/2, -y+1/2, -z'
'x+1/2, -y+1/2, z-1/2'

loop_
_atom_site_label
_atom_site_type_symbol
_atom_site_fract_x
_atom_site_fract_y
_atom_site_fract_z
_atom_site_U_iso_or_equiv
_atom_site_adp_type
_atom_site_occupancy
_atom_site_symmetry_multiplicity
_atom_site_calc_flag
_atom_site_refinement_flags
_atom_site_disorder_assembly
_atom_site_disorder_group
K1 K 0.42926(5) 0.67476(11) 0.41970(8) 0.0224(2) Uani 1 1 d . . .
K2 K 0.27358(6) 1.31520(13) 0.27750(10) 0.0307(3) Uani 1 1 d . . .
Zn1 Zn 0.91486(3) 0.53385(6) 0.65800(4) 0.01709(14) Uani 1 1 d . . .
Zn2 Zn 0.5000 0.33488(8) 0.2500 0.01941(18) Uani 1 2 d S . .
V1 V 0.61203(4) 0.58860(8) 0.38071(6) 0.01685(17) Uani 1 1 d . . .
V2A V 0.75626(9) 0.4032(2) 0.52614(15) 0.0174(3) Uani 0.50 1 d P . .
V2B V 0.76240(9) 0.4644(2) 0.49378(15) 0.0158(3) Uani 0.50 1 d P . .
Se1 Se 0.43864(2) 1.09229(5) 0.38961(3) 0.01555(13) Uani 1 1 d . . .
O1 O 0.53105(16) 1.1127(4) 0.4164(3) 0.0206(7) Uani 1 1 d . . .
O2 O 0.58197(19) 0.7635(4) 0.4035(3) 0.0253(7) Uani 1 1 d . . .
O3 O 0.43348(19) 0.9370(3) 0.3108(3) 0.0225(7) Uani 1 1 d . . .
O4 O 0.41670(18) 1.2321(4) 0.2987(3) 0.0243(7) Uani 1 1 d . . .
O5 O 0.53868(19) 0.4713(4) 0.3665(3) 0.0267(7) Uani 1 1 d . . .
O6 O 0.67451(18) 0.5172(4) 0.4975(3) 0.0259(7) Uani 1 1 d . . .
O7 O 0.81016(17) 0.4752(4) 0.6232(3) 0.0262(7) Uani 1 1 d . . .
O8 O 0.6534(2) 0.5857(4) 0.2755(3) 0.0314(8) Uani 1 1 d . . .
O9A O 0.7745(5) 0.2811(10) 0.4350(7) 0.025 Uani 0.38 1 d P . .
O9B O 0.7951(4) 0.5830(8) 0.4177(6) 0.066(2) Uani 0.75 1 d P . .
O9C O 0.7977(5) 0.3815(10) 0.4238(7) 0.025 Uani 0.38 1 d P . .

loop_
_atom_site_aniso_label
_atom_site_aniso_U_11
_atom_site_aniso_U_22
_atom_site_aniso_U_33
_atom_site_aniso_U_23
_atom_site_aniso_U_13
_atom_site_aniso_U_12
K1 0.0246(5) 0.0200(5) 0.0229(5) 0.0015(4) 0.0039(4) -0.0028(4)
K2 0.0282(6) 0.0311(6) 0.0340(6) 0.0046(5) 0.0081(5) 0.0038(4)
Zn1 0.0203(3) 0.0150(3) 0.0156(3) -0.00143(19) 0.00149(19) 0.00147(19)
Zn2 0.0220(4) 0.0143(3) 0.0218(4) 0.000 0.0026(3) 0.000
V1 0.0218(4) 0.0131(3) 0.0157(4) 0.0011(3) 0.0028(3) 0.0021(3)
V2A 0.0135(7) 0.0194(9) 0.0183(9) -0.0022(7) -0.0008(6) 0.0016(7)
V2B 0.0133(7) 0.0157(9) 0.0179(9) 0.0009(7) 0.0010(6) 0.0009(7)
Se1 0.0182(2) 0.0152(2) 0.0137(2) 0.00051(16) 0.00400(16) 0.00236(16)
O1 0.0168(15) 0.0199(16) 0.0236(17) -0.0052(13) -0.0017(13) 0.0008(12)
O2 0.0350(19) 0.0140(15) 0.0265(18) 0.0004(13) 0.0030(15) 0.0040(14)
O3 0.0364(19) 0.0153(15) 0.0151(16) -0.0007(12) 0.0015(14) -0.0002(13)
O4 0.0227(16) 0.0202(16) 0.0295(19) 0.0084(14) 0.0021(14) 0.0030(13)
O5 0.0350(19) 0.0191(16) 0.0251(19) -0.0041(14) 0.0010(15) -0.0050(14)
O6 0.0233(17) 0.0290(18) 0.0260(18) 0.0067(14) 0.0058(14) 0.0072(14)
O7 0.0188(16) 0.0300(18) 0.0282(19) -0.0022(15) -0.0015(14) -0.0003(14)
O8 0.038(2) 0.0321(19) 0.0262(19) 0.0014(15) 0.0115(16) 0.0092(16)
O9A 0.030 0.027 0.020 -0.001 0.008 0.008
O9B 0.046(4) 0.074(5) 0.077(5) 0.019(4) 0.009(4) -0.009(3)
O9C 0.030 0.027 0.020 -0.001 0.008 0.008

loop_
_atom_type_symbol
_atom_type_description
_atom_type_scat_dispersion_real
_atom_type_scat_dispersion_imag
_atom_type_scat_source
O O 0.0106 0.0060 'International Tables Vol C Tables 4.2.6.8 and 6.1.1.4'
K K 0.2009 0.2494 'International Tables Vol C Tables 4.2.6.8 and 6.1.1.4'
V V 0.3005 0.5294 'International Tables Vol C Tables 4.2.6.8 and 6.1.1.4'
Zn Zn 0.2839 1.4301 'International Tables Vol C Tables 4.2.6.8 and 6.1.1.4'
Se Se -0.0929 2.2259 'International Tables Vol C Tables 4.2.6.8 and 6.1.1.4'

loop_
_geom_angle_atom_site_label_1
_geom_angle_atom_site_label_2
_geom_angle_atom_site_label_3
_geom_angle
_geom_angle_site_symmetry_1
_geom_angle_site_symmetry_3
_geom_angle_publ_flag
O3 K1 O1 77.83(10) . 5_676 ?
O3 K1 O8 80.68(10) . 2_655 ?
O1 K1 O8 151.93(11) 5_676 2_655 ?
O3 K1 O5 109.85(11) . . ?
O1 K1 O5 118.41(10) 5_676 . ?
O8 K1 O5 85.83(11) 2_655 . ?
O3 K1 O6 139.76(10) . 5_666 ?
O1 K1 O6 103.49(10) 5_676 5_666 ?
O8 K1 O6 81.76(10) 2_655 5_666 ?
O5 K1 O6 104.61(10) . 5_666 ?
O3 K1 O2 68.86(10) . . ?
O1 K1 O2 74.34(9) 5_676 . ?
O8 K1 O2 114.09(10) 2_655 . ?
O5 K1 O2 55.57(9) . . ?
O6 K1 O2 151.02(10) 5_666 . ?
O3 K1 O5 144.92(10) . 5_666 ?
O1 K1 O5 67.39(9) 5_676 5_666 ?
O8 K1 O5 133.62(10) 2_655 5_666 ?
O5 K1 O5 83.92(11) . 5_666 ?
O6 K1 O5 57.71(10) 5_666 5_666 ?
O2 K1 O5 96.51(10) . 5_666 ?
O3 K1 O9A 82.41(19) . 3_455 ?
O1 K1 O9A 83.86(19) 5_676 3_455 ?
O8 K1 O9A 75.54(19) 2_655 3_455 ?
O5 K1 O9A 155.91(19) . 3_455 ?
O6 K1 O9A 58.18(19) 5_666 3_455 ?
O2 K1 O9A 146.80(19) . 3_455 ?
O5 K1 O9A 97.84(19) 5_666 3_455 ?
O3 K1 O9C 65.22(19) . 3_455 ?
O1 K1 O9C 73.25(19) 5_676 3_455 ?
O8 K1 O9C 81.46(19) 2_655 3_455 ?
O5 K1 O9C 166.95(19) . 3_455 ?
O6 K1 O9C 76.55(19) 5_666 3_455 ?
O2 K1 O9C 127.92(19) . 3_455 ?
O5 K1 O9C 107.05(18) 5_666 3_455 ?
O9A K1 O9C 18.9(2) 3_455 3_455 ?
O3 K1 V1 90.63(8) . . ?
O1 K1 V1 95.50(7) 5_676 . ?
O8 K1 V1 102.62(8) 2_655 . ?
O5 K1 V1 27.86(7) . . ?
O6 K1 V1 128.55(7) 5_666 . ?
O2 K1 V1 27.84(6) . . ?
O5 K1 V1 88.31(7) 5_666 . ?
O9A K1 V1 173.00(18) 3_455 . ?
O9C K1 V1 154.77(18) 3_455 . ?
O3 K1 V1 159.61(8) . 5_666 ?
O1 K1 V1 87.89(7) 5_676 5_666 ?
O8 K1 V1 107.38(8) 2_655 5_666 ?
O5 K1 V1 89.68(8) . 5_666 ?
O6 K1 V1 30.68(7) 5_666 5_666 ?
O2 K1 V1 121.39(7) . 5_666 ?
O5 K1 V1 27.79(7) 5_666 5_666 ?
O9A K1 V1 81.64(18) 3_455 5_666 ?
O9C K1 V1 96.91(18) 3_455 5_666 ?
V1 K1 V1 105.32(3) . 5_666 ?
O3 K1 V2A 110.84(9) . 5_666 ?
O1 K1 V2A 97.68(7) 5_676 5_666 ?
O8 K1 V2A 73.39(8) 2_655 5_666 ?
O5 K1 V2A 129.96(8) . 5_666 ?
O6 K1 V2A 29.02(7) 5_666 5_666 ?
O2 K1 V2A 171.97(8) . 5_666 ?
O5 K1 V2A 79.24(8) 5_666 5_666 ?
O9A K1 V2A 29.59(18) 3_455 5_666 ?
O9C K1 V2A 48.42(19) 3_455 5_666 ?
V1 K1 V2A 156.73(5) . 5_666 ?
V1 K1 V2A 56.30(4) 5_666 5_666 ?
O9B K2 O4 71.64(16) 3_455 . ?
O9B K2 O9A 124.4(3) 3_455 2_665 ?
O4 K2 O9A 103.8(2) . 2_665 ?
O9B K2 O9C 140.8(3) 3_455 2_665 ?
O4 K2 O9C 118.2(2) . 2_665 ?
O9A K2 O9C 20.9(2) 2_665 2_665 ?
O9B K2 O7 103.57(18) 3_455 5_676 ?
O4 K2 O7 136.08(11) . 5_676 ?
O9A K2 O7 113.3(2) 2_665 5_676 ?
O9C K2 O7 93.4(2) 2_665 5_676 ?
O9B K2 O8 139.03(17) 3_455 2_665 ?
O4 K2 O8 76.26(11) . 2_665 ?
O9A K2 O8 87.3(2) 2_665 2_665 ?
O9C K2 O8 77.5(2) 2_665 2_665 ?
O7 K2 O8 82.55(11) 5_676 2_665 ?
O9B K2 O8 62.17(16) 3_455 3_455 ?
O4 K2 O8 121.84(10) . 3_455 ?
O9A K2 O8 77.63(19) 2_665 3_455 ?
O9C K2 O8 83.29(19) 2_665 3_455 ?
O7 K2 O8 89.46(10) 5_676 3_455 ?
O8 K2 O8 158.61(8) 2_665 3_455 ?
O9B K2 O6 76.36(18) 3_455 5_676 ?
O4 K2 O6 82.97(10) . 5_676 ?
O9A K2 O6 159.2(2) 2_665 5_676 ?
O9C K2 O6 139.7(2) 2_665 5_676 ?
O7 K2 O6 54.31(9) 5_676 5_676 ?
O8 K2 O6 75.04(10) 2_665 5_676 ?
O8 K2 O6 115.89(10) 3_455 5_676 ?
O9B K2 O7 77.80(18) 3_455 8_465 ?
O4 K2 O7 64.93(9) . 8_465 ?
O9A K2 O7 53.2(2) 2_665 8_465 ?
O9C K2 O7 74.2(2) 2_665 8_465 ?
O7 K2 O7 158.68(6) 5_676 8_465 ?
O8 K2 O7 110.67(10) 2_665 8_465 ?
O8 K2 O7 72.18(9) 3_455 8_465 ?
O6 K2 O7 143.76(9) 5_676 8_465 ?
O9B K2 V2A 94.78(18) 3_455 5_676 ?
O4 K2 V2A 111.11(9) . 5_676 ?
O9A K2 V2A 134.2(2) 2_665 5_676 ?
O9C K2 V2A 113.3(2) 2_665 5_676 ?
O7 K2 V2A 25.06(7) 5_676 5_676 ?
O8 K2 V2A 73.66(8) 2_665 5_676 ?
O8 K2 V2A 106.23(8) 3_455 5_676 ?
O6 K2 V2A 29.85(6) 5_676 5_676 ?
O7 K2 V2A 172.33(8) 8_465 5_676 ?
O9B K2 V2B 84.28(18) 3_455 5_676 ?
O4 K2 V2B 110.68(9) . 5_676 ?
O9A K2 V2B 141.1(2) 2_665 5_676 ?
O9C K2 V2B 120.7(2) 2_665 5_676 ?
O7 K2 V2B 28.00(7) 5_676 5_676 ?
O8 K2 V2B 83.88(8) 2_665 5_676 ?
O8 K2 V2B 98.27(8) 3_455 5_676 ?
O6 K2 V2B 27.75(6) 5_676 5_676 ?
O7 K2 V2B 162.03(8) 8_465 5_676 ?
V2A K2 V2B 11.02(3) 5_676 5_676 ?
O9B K2 V2B 151.89(18) 3_455 2_665 ?
O4 K2 V2B 103.24(8) . 2_665 ?
O9A K2 V2B 28.32(19) 2_665 2_665 ?
O9C K2 V2B 19.11(18) 2_665 2_665 ?
O7 K2 V2B 98.80(8) 5_676 2_665 ?
O8 K2 V2B 60.43(8) 2_665 2_665 ?
O8 K2 V2B 101.65(8) 3_455 2_665 ?
O6 K2 V2B 131.29(8) 5_676 2_665 ?
O7 K2 V2B 75.20(7) 8_465 2_665 ?
V2A K2 V2B 112.41(4) 5_676 2_665 ?
V2B K2 V2B 122.30(4) 5_676 2_665 ?
O3 Zn1 O2 105.66(14) 8_566 7_666 ?
O3 Zn1 O1 122.92(14) 8_566 7_666 ?
O2 Zn1 O1 111.12(14) 7_666 7_666 ?
O3 Zn1 O7 106.32(15) 8_566 . ?
O2 Zn1 O7 103.49(15) 7_666 . ?
O1 Zn1 O7 105.64(14) 7_666 . ?
O3 Zn1 K2 77.14(10) 8_566 5_676 ?
O2 Zn1 K2 81.63(10) 7_666 5_676 ?
O1 Zn1 K2 148.79(9) 7_666 5_676 ?
O7 Zn1 K2 43.17(10) . 5_676 ?
O3 Zn1 K1 97.61(10) 8_566 7_666 ?
O2 Zn1 K1 42.73(10) 7_666 7_666 ?
O1 Zn1 K1 82.46(10) 7_666 7_666 ?
O7 Zn1 K1 143.73(11) . 7_666 ?
K2 Zn1 K1 121.11(3) 5_676 7_666 ?
O5 Zn2 O5 104.5(2) . 2_655 ?
O5 Zn2 O4 104.98(15) . 1_545 ?
O5 Zn2 O4 107.81(14) 2_655 1_545 ?
O5 Zn2 O4 107.81(14) . 2_645 ?
O5 Zn2 O4 104.98(15) 2_655 2_645 ?
O4 Zn2 O4 125.10(19) 1_545 2_645 ?
O5 Zn2 K1 80.81(10) . 2_655 ?
O5 Zn2 K1 41.26(11) 2_655 2_655 ?
O4 Zn2 K1 147.65(9) 1_545 2_655 ?
O4 Zn2 K1 80.87(10) 2_645 2_655 ?
O5 Zn2 K1 41.26(11) . . ?
O5 Zn2 K1 80.81(10) 2_655 . ?
O4 Zn2 K1 80.87(10) 1_545 . ?
O4 Zn2 K1 147.65(9) 2_645 . ?
K1 Zn2 K1 83.82(3) 2_655 . ?
O8 V1 O2 111.25(18) . . ?
O8 V1 O5 111.47(18) . . ?
O2 V1 O5 107.37(17) . . ?
O8 V1 O6 109.91(17) . . ?
O2 V1 O6 110.84(16) . . ?
O5 V1 O6 105.85(16) . . ?
O8 V1 K1 133.07(14) . . ?
O2 V1 K1 55.66(12) . . ?
O5 V1 K1 52.05(12) . . ?
O6 V1 K1 116.82(11) . . ?
O8 V1 K1 137.71(13) . 5_666 ?
O2 V1 K1 111.02(12) . 5_666 ?
O5 V1 K1 55.51(12) . 5_666 ?
O6 V1 K1 52.20(11) . 5_666 ?
K1 V1 K1 74.68(3) . 5_666 ?
O8 V1 K1 40.64(13) . 2_655 ?
O2 V1 K1 88.23(12) . 2_655 ?
O5 V1 K1 88.60(12) . 2_655 ?
O6 V1 K1 150.46(11) . 2_655 ?
K1 V1 K1 92.46(3) . 2_655 ?
K1 V1 K1 142.48(3) 5_666 2_655 ?
O8 V1 K2 39.02(13) . 2_645 ?
O2 V1 K2 149.82(13) . 2_645 ?
O5 V1 K2 93.07(12) . 2_645 ?
O6 V1 K2 83.45(11) . 2_645 ?
K1 V1 K2 142.18(3) . 2_645 ?
K1 V1 K2 98.78(3) 5_666 2_645 ?
K1 V1 K2 69.92(3) 2_655 2_645 ?
O8 V1 K2 43.35(14) . 3_545 ?
O2 V1 K2 83.12(12) . 3_545 ?
O5 V1 K2 154.19(12) . 3_545 ?
O6 V1 K2 91.51(11) . 3_545 ?
K1 V1 K2 135.43(3) . 3_545 ?
K1 V1 K2 143.51(3) 5_666 3_545 ?
K1 V1 K2 67.81(3) 2_655 3_545 ?
K2 V1 K2 69.656(14) 2_645 3_545 ?
V2B V2A O7 90.8(3) . . ?
V2B V2A O9C 58.5(4) . . ?
O7 V2A O9C 110.8(4) . . ?
V2B V2A O9A 91.1(4) . . ?
O7 V2A O9A 129.2(4) . . ?
O9C V2A O9A 35.6(4) . . ?
V2B V2A O6 69.8(2) . . ?
O7 V2A O6 110.09(19) . . ?
O9C V2A O6 112.6(4) . . ?
O9A V2A O6 118.0(3) . . ?
V2B V2A O9A 159.7(4) . 7_656 ?
O7 V2A O9A 109.1(3) . 7_656 ?
O9C V2A O9A 108.6(4) . 7_656 ?
O9A V2A O9A 73.4(5) . 7_656 ?
O6 V2A O9A 105.5(3) . 7_656 ?
V2B V2A O9B 9.9(3) . . ?
O7 V2A O9B 88.7(2) . . ?
O9C V2A O9B 50.7(4) . . ?
O9A V2A O9B 84.9(4) . . ?
O6 V2A O9B 79.6(2) . . ?
O9A V2A O9B 157.6(4) 7_656 . ?
V2B V2A V2A 128.5(3) . 7_656 ?
O7 V2A V2A 126.15(18) . 7_656 ?
O9C V2A V2A 74.0(3) . 7_656 ?
O9A V2A V2A 38.7(3) . 7_656 ?
O6 V2A V2A 116.94(16) . 7_656 ?
O9A V2A V2A 34.7(3) 7_656 7_656 ?
O9B V2A V2A 123.4(2) . 7_656 ?
V2B V2A K2 86.2(2) . 5_676 ?
O7 V2A K2 48.36(13) . 5_676 ?
O9C V2A K2 140.9(4) . 5_676 ?
O9A V2A K2 176.3(3) . 5_676 ?
O6 V2A K2 63.37(12) . 5_676 ?
O9A V2A K2 109.8(3) 7_656 5_676 ?
O9B V2A K2 92.1(2) . 5_676 ?
V2A V2A K2 144.49(12) 7_656 5_676 ?
V2B V2A K1 119.6(2) . 5_666 ?
O7 V2A K1 114.99(15) . 5_666 ?
O9C V2A K1 134.2(3) . 5_666 ?
O9A V2A K1 107.7(3) . 5_666 ?
O6 V2A K1 50.46(12) . 5_666 ?
O9A V2A K1 56.0(3) 7_656 5_666 ?
O9B V2A K1 129.04(19) . 5_666 ?
V2A V2A K1 79.39(8) 7_656 5_666 ?
K2 V2A K1 75.90(4) 5_676 5_666 ?
V2B V2A K2 155.5(2) . 8_566 ?
O7 V2A K2 64.73(15) . 8_566 ?
O9C V2A K2 130.1(3) . 8_566 ?
O9A V2A K2 105.6(3) . 8_566 ?
O6 V2A K2 115.24(14) . 8_566 ?
O9A V2A K2 44.8(3) 7_656 8_566 ?
O9B V2A K2 152.4(2) . 8_566 ?
V2A V2A K2 72.38(9) 7_656 8_566 ?
K2 V2A K2 76.17(4) 5_676 8_566 ?
K1 V2A K2 72.80(5) 5_666 8_566 ?
V2B V2A K2 65.1(2) . 2_645 ?
O7 V2A K2 145.64(16) . 2_645 ?
O9C V2A K2 36.2(3) . 2_645 ?
O9A V2A K2 35.8(3) . 2_645 ?
O6 V2A K2 85.27(13) . 2_645 ?
O9A V2A K2 95.1(3) 7_656 2_645 ?
O9B V2A K2 63.2(2) . 2_645 ?
V2A V2A K2 64.87(7) 7_656 2_645 ?
K2 V2A K2 143.78(6) 5_676 2_645 ?
K1 V2A K2 98.61(4) 5_666 2_645 ?
K2 V2A K2 137.26(6) 8_566 2_645 ?
V2A V2B O9C 96.1(5) . . ?
V2A V2B O9B 165.8(4) . . ?
O9C V2B O9B 72.5(5) . . ?
V2A V2B O6 87.5(3) . . ?
O9C V2B O6 134.8(4) . . ?
O9B V2B O6 106.6(3) . . ?
V2A V2B O7 65.8(2) . . ?
O9C V2B O7 114.4(4) . . ?
O9B V2B O7 110.5(3) . . ?
O6 V2B O7 108.09(19) . . ?
V2A V2B O9A 66.2(4) . . ?
O9C V2B O9A 33.4(4) . . ?
O9B V2B O9A 104.5(4) . . ?
O6 V2B O9A 115.7(3) . . ?
O7 V2B O9A 111.3(3) . . ?
V2A V2B K2 82.7(2) . 5_676 ?
O9C V2B K2 162.3(4) . 5_676 ?
O9B V2B K2 105.4(3) . 5_676 ?
O6 V2B K2 62.87(13) . 5_676 ?
O7 V2B K2 49.08(12) . 5_676 ?
O9A V2B K2 148.8(3) . 5_676 ?
V2A V2B K2 105.0(2) . 2_645 ?
O9C V2B K2 40.8(4) . 2_645 ?
O9B V2B K2 72.3(3) . 2_645 ?
O6 V2B K2 94.72(14) . 2_645 ?
O7 V2B K2 154.42(14) . 2_645 ?
O9A V2B K2 46.0(3) . 2_645 ?
K2 V2B K2 156.35(6) 5_676 2_645 ?
V2A V2B K1 51.8(2) . 5_666 ?
O9C V2B K1 121.9(4) . 5_666 ?
O9B V2B K1 141.6(3) . 5_666 ?
O6 V2B K1 36.53(13) . 5_666 ?
O7 V2B K1 95.73(13) . 5_666 ?
O9A V2B K1 90.5(3) . 5_666 ?
K2 V2B K1 70.96(4) 5_676 5_666 ?
K2 V2B K1 95.94(4) 2_645 5_666 ?
O3 Se1 O4 101.19(16) . . ?
O3 Se1 O1 99.91(16) . . ?
O4 Se1 O1 101.07(16) . . ?
O3 Se1 K1 42.19(11) . . ?
O4 Se1 K1 141.27(12) . . ?
O1 Se1 K1 98.35(11) . . ?
O3 Se1 K2 103.09(12) . . ?
O4 Se1 K2 42.06(11) . . ?
O1 Se1 K2 139.58(11) . . ?
K1 Se1 K2 120.93(3) . . ?
O3 Se1 K1 142.59(12) . 5_676 ?
O4 Se1 K1 96.43(12) . 5_676 ?
O1 Se1 K1 43.96(11) . 5_676 ?
K1 Se1 K1 120.471(19) . 5_676 ?
K2 Se1 K1 112.00(3) . 5_676 ?
Se1 O1 Zn1 113.67(16) . 7_666 ?
Se1 O1 K1 111.28(14) . 5_676 ?
Zn1 O1 K1 134.39(14) 7_666 5_676 ?
V1 O2 Zn1 137.7(2) . 7_666 ?
V1 O2 K1 96.49(14) . . ?
Zn1 O2 K1 110.71(14) 7_666 . ?
Se1 O3 Zn1 118.31(17) . 8_465 ?
Se1 O3 K1 112.94(15) . . ?
Zn1 O3 K1 127.82(14) 8_465 . ?
Se1 O4 Zn2 115.47(17) . 1_565 ?
Se1 O4 K2 113.20(15) . . ?
Zn2 O4 K2 129.88(14) 1_565 . ?
V1 O5 Zn2 130.7(2) . . ?
V1 O5 K1 100.10(14) . . ?
Zn2 O5 K1 111.82(15) . . ?
V1 O5 K1 96.70(14) . 5_666 ?
Zn2 O5 K1 115.32(14) . 5_666 ?
K1 O5 K1 96.08(11) . 5_666 ?
V2B O6 V2A 22.70(7) . . ?
V2B O6 V1 123.8(2) . . ?
V2A O6 V1 139.0(2) . . ?
V2B O6 K1 122.87(17) . 5_666 ?
V2A O6 K1 100.52(15) . 5_666 ?
V1 O6 K1 97.12(13) . 5_666 ?
V2B O6 K2 89.37(15) . 5_676 ?
V2A O6 K2 86.78(14) . 5_676 ?
V1 O6 K2 128.59(15) . 5_676 ?
K1 O6 K2 93.99(10) 5_666 5_676 ?
V2A O7 V2B 23.42(8) . . ?
V2A O7 Zn1 138.6(2) . . ?
V2B O7 Zn1 124.2(2) . . ?
V2A O7 K2 106.58(16) . 5_676 ?
V2B O7 K2 102.92(15) . 5_676 ?
Zn1 O7 K2 108.02(14) . 5_676 ?
V2A O7 K2 89.71(16) . 8_566 ?
V2B O7 K2 113.12(16) . 8_566 ?
Zn1 O7 K2 109.89(13) . 8_566 ?
K2 O7 K2 93.71(10) 5_676 8_566 ?
V1 O8 K1 117.23(18) . 2_655 ?
V1 O8 K2 119.89(18) . 2_645 ?
K1 O8 K2 103.58(12) 2_655 2_645 ?
V1 O8 K2 114.62(18) . 3_545 ?
K1 O8 K2 97.13(11) 2_655 3_545 ?
K2 O8 K2 100.87(11) 2_645 3_545 ?
O9C O9A V2A 70.2(7) . . ?
O9C O9A V2B 49.7(6) . . ?
V2A O9A V2B 22.71(14) . . ?
O9C O9A V2A 170.7(10) . 7_656 ?
V2A O9A V2A 106.6(5) . 7_656 ?
V2B O9A V2A 128.6(5) . 7_656 ?
O9C O9A K2 81.2(8) . 2_645 ?
V2A O9A K2 123.6(4) . 2_645 ?
V2B O9A K2 105.7(4) . 2_645 ?
V2A O9A K2 107.4(4) 7_656 2_645 ?
O9C O9A K1 80.5(7) . 3_545 ?
V2A O9A K1 122.4(5) . 3_545 ?
V2B O9A K1 118.4(4) . 3_545 ?
V2A O9A K1 94.4(3) 7_656 3_545 ?
K2 O9A K1 98.2(3) 2_645 3_545 ?
V2B O9B O9C 48.1(3) . . ?
V2B O9B V2A 4.30(11) . . ?
O9C O9B V2A 44.8(3) . . ?
V2B O9B K2 149.4(4) . 3_545 ?
O9C O9B K2 141.6(5) . 3_545 ?
V2A O9B K2 153.4(3) . 3_545 ?
O9A O9C V2B 96.9(8) . . ?
O9A O9C V2A 74.1(7) . . ?
V2B O9C V2A 25.39(17) . . ?
O9A O9C O9B 151.3(9) . . ?
V2B O9C O9B 59.3(4) . . ?
V2A O9C O9B 84.5(5) . . ?
O9A O9C K2 77.9(8) . 2_645 ?
V2B O9C K2 120.1(5) . 2_645 ?
V2A O9C K2 123.7(5) . 2_645 ?
O9B O9C K2 99.4(5) . 2_645 ?
O9A O9C K1 80.5(7) . 3_545 ?
V2B O9C K1 141.1(5) . 3_545 ?
V2A O9C K1 124.0(4) . 3_545 ?
O9B O9C K1 127.9(5) . 3_545 ?
K2 O9C K1 97.5(3) 2_645 3_545 ?

loop_
_geom_bond_atom_site_label_1
_geom_bond_atom_site_label_2
_geom_bond_distance
_geom_bond_site_symmetry_2
_geom_bond_publ_flag
K1 O3 2.707(3) . ?
K1 O1 2.826(3) 5_676 ?
K1 O8 2.839(4) 2_655 ?
K1 O5 2.863(4) . ?
K1 O6 2.877(4) 5_666 ?
K1 O2 2.970(4) . ?
K1 O5 2.998(4) 5_666 ?
K1 O9A 3.049(9) 3_455 ?
K1 O9C 3.050(9) 3_455 ?
K1 V1 3.5742(13) . ?
K1 V1 3.6131(13) 5_666 ?
K1 V2A 3.668(2) 5_666 ?
K2 O9B 2.712(7) 3_455 ?
K2 O4 2.725(3) . ?
K2 O9A 2.745(9) 2_665 ?
K2 O9C 2.775(9) 2_665 ?
K2 O7 2.830(4) 5_676 ?
K2 O8 2.872(4) 2_665 ?
K2 O8 3.006(4) 3_455 ?
K2 O6 3.250(4) 5_676 ?
K2 O7 3.362(4) 8_465 ?
K2 V2A 3.630(2) 5_676 ?
K2 V2B 3.651(2) 5_676 ?
K2 V2B 3.674(2) 2_665 ?
Zn1 O3 1.949(3) 8_566 ?
Zn1 O2 1.958(3) 7_666 ?
Zn1 O1 1.964(3) 7_666 ?
Zn1 O7 1.993(3) . ?
Zn1 K2 3.9337(12) 5_676 ?
Zn1 K1 4.0950(11) 7_666 ?
Zn2 O5 1.965(3) . ?
Zn2 O5 1.965(3) 2_655 ?
Zn2 O4 1.967(3) 1_545 ?
Zn2 O4 1.967(3) 2_645 ?
Zn2 K1 4.0301(12) 2_655 ?
V1 O8 1.642(4) . ?
V1 O2 1.680(3) . ?
V1 O5 1.696(3) . ?
V1 O6 1.858(3) . ?
V1 K1 3.6131(13) 5_666 ?
V1 K1 3.8756(13) 2_655 ?
V1 K2 3.9557(14) 2_645 ?
V1 K2 3.9804(14) 3_545 ?
V2A V2B 0.6991(19) . ?
V2A O7 1.604(4) . ?
V2A O9C 1.621(9) . ?
V2A O9A 1.657(9) . ?
V2A O6 1.809(4) . ?
V2A O9A 1.817(10) 7_656 ?
V2A O9B 2.290(7) . ?
V2A V2A 2.787(4) 7_656 ?
V2A K2 3.630(2) 5_676 ?
V2A K1 3.668(2) 5_666 ?
V2A K2 3.718(2) 8_566 ?
V2A K2 3.914(2) 2_645 ?
V2B O9C 1.390(9) . ?
V2B O9B 1.605(7) . ?
V2B O6 1.700(4) . ?
V2B O7 1.759(4) . ?
V2B O9A 1.811(9) . ?
V2B K2 3.651(2) 5_676 ?
V2B K2 3.674(2) 2_645 ?
V2B K1 4.059(2) 5_666 ?
Se1 O3 1.694(3) . ?
Se1 O4 1.702(3) . ?
Se1 O1 1.705(3) . ?
Se1 K1 3.7934(11) 5_676 ?
O1 Zn1 1.964(3) 7_666 ?
O1 K1 2.826(3) 5_676 ?
O2 Zn1 1.958(3) 7_666 ?
O3 Zn1 1.949(3) 8_465 ?
O4 Zn2 1.967(3) 1_565 ?
O5 K1 2.998(4) 5_666 ?
O6 K1 2.877(4) 5_666 ?
O6 K2 3.250(4) 5_676 ?
O7 K2 2.830(4) 5_676 ?
O7 K2 3.362(4) 8_566 ?
O8 K1 2.839(4) 2_655 ?
O8 K2 2.872(4) 2_645 ?
O8 K2 3.006(4) 3_545 ?
O9A O9C 1.004(12) . ?
O9A V2A 1.817(10) 7_656 ?
O9A K2 2.745(9) 2_645 ?
O9A K1 3.049(9) 3_545 ?
O9B O9C 1.781(12) . ?
O9B K2 2.712(7) 3_545 ?
O9C K2 2.775(9) 2_645 ?
O9C K1 3.050(9) 3_545 ?
